data_2226646
loop_
_publ_author_name
'SiMa, Weiwei'

_publ_section_title
;
 1,4-Diazoniabicyclo[2.2.2]octane bis(2,4,6-trinitrophenolate)
;
_journal_coeditor_code RZ2442
_journal_issue 7
_journal_name_full 'Acta Crystallographica Section E'
_journal_page_first o1584
_journal_paper_doi 10.1107/S1600536810021021
_journal_volume 66
_journal_year 2010
_chemical_formula_iupac 'C6 H14 N2 2+, 2C6 H2 N3 O7 -'
_chemical_formula_moiety 'C6 H14 N2 2+, 2(C6 H2 N3 O7 -)'
_chemical_formula_sum 'C18 H18 N8 O14'
_chemical_formula_weight 570.40
_chemical_name_systematic
;
1,4-Diazoniabicyclo[2.2.2]octane bis(2,4,6-trinitrophenolate)
;
_space_group_IT_number 15
_symmetry_cell_setting monoclinic
_symmetry_space_group_name_Hall '-C 2yc'
_symmetry_space_group_name_H-M 'C 1 2/c 1'
_atom_sites_solution_hydrogens geom
_atom_sites_solution_primary direct
_atom_sites_solution_secondary difmap
_audit_creation_method SHELXL-97
_cell_angle_alpha 90.00
_cell_angle_beta 125.496(2)
_cell_angle_gamma 90.00
_cell_formula_units_Z 4
_cell_length_a 15.3808(11)
_cell_length_b 7.1520(5)
_cell_length_c 25.3527(14)
_cell_measurement_reflns_used 4042
_cell_measurement_temperature 93(2)
_cell_measurement_theta_max 27.58
_cell_measurement_theta_min 3.495
_cell_volume 2270.6(3)
_computing_cell_refinement 'CrystalClear (Rigaku, 2005)'
_computing_data_collection 'CrystalClear (Rigaku, 2005)'
_computing_data_reduction 'CrystalClear (Rigaku, 2005)'
_computing_molecular_graphics 'SHELXTL (Sheldrick, 2008)'
_computing_publication_material 'PRPKAPPA (Ferguson, 1999)'
_computing_structure_refinement 'SHELXL97 (Sheldrick, 2008)'
_computing_structure_solution 'SHELXS97 (Sheldrick, 2008)'
_diffrn_ambient_temperature 93(2)
_diffrn_detector_area_resol_mean 13.6612
_diffrn_measured_fraction_theta_full 0.998
_diffrn_measured_fraction_theta_max 0.998
_diffrn_measurement_device_type 'Rigaku SCXmini diffractometer'
_diffrn_measurement_method '\w scans'
_diffrn_radiation_monochromator graphite
_diffrn_radiation_source 'fine-focus sealed tube'
_diffrn_radiation_type MoK\a
_diffrn_radiation_wavelength 0.71075
_diffrn_reflns_av_R_equivalents 0.0281
_diffrn_reflns_av_sigmaI/netI 0.0219
_diffrn_reflns_limit_h_max 18
_diffrn_reflns_limit_h_min -19
_diffrn_reflns_limit_k_max 9
_diffrn_reflns_limit_k_min -9
_diffrn_reflns_limit_l_max 32
_diffrn_reflns_limit_l_min -32
_diffrn_reflns_number 10700
_diffrn_reflns_theta_full 27.47
_diffrn_reflns_theta_max 27.47
_diffrn_reflns_theta_min 3.14
_diffrn_standards_number 0
_exptl_absorpt_coefficient_mu 0.146
_exptl_absorpt_correction_T_max 1.0000
_exptl_absorpt_correction_T_min 0.8568
_exptl_absorpt_correction_type multi-scan
_exptl_absorpt_process_details '(CrystalClear; Rigaku, 2005)'
_exptl_crystal_colour yellow
_exptl_crystal_density_diffrn 1.669
_exptl_crystal_density_method 'not measured'
_exptl_crystal_description Prism
_exptl_crystal_F_000 1176
_exptl_crystal_size_max 0.1
_exptl_crystal_size_mid 0.1
_exptl_crystal_size_min 0.1
_refine_diff_density_max 0.538
_refine_diff_density_min -0.592
_refine_ls_extinction_method none
_refine_ls_goodness_of_fit_ref 1.067
_refine_ls_hydrogen_treatment constr
_refine_ls_matrix_type full
_refine_ls_number_parameters 181
_refine_ls_number_reflns 2590
_refine_ls_number_restraints 0
_refine_ls_restrained_S_all 1.067
_refine_ls_R_factor_all 0.0464
_refine_ls_R_factor_gt 0.0390
_refine_ls_shift/su_max 0.000
_refine_ls_shift/su_mean 0.000
_refine_ls_structure_factor_coef Fsqd
_refine_ls_weighting_details 'calc w=1/[\s^2^(Fo^2^)+(0.0406P)^2^+3.4753P] where P=(Fo^2^+2Fc^2^)/3'
_refine_ls_weighting_scheme calc
_refine_ls_wR_factor_gt 0.0931
_refine_ls_wR_factor_ref 0.0980
_reflns_number_gt 2218
_reflns_number_total 2590
_reflns_threshold_expression I>2sigma(I)
_cod_data_source_file rz2442.cif
_cod_data_source_block I
_cod_original_sg_symbol_H-M 'C 2/c'
_cod_database_code 2226646
_cod_database_fobs_code 2226646

loop_
_symmetry_equiv_pos_as_xyz
'x, y, z'
'-x, y, -z+1/2'
'x+1/2, y+1/2, z'
'-x+1/2, y+1/2, -z+1/2'
'-x, -y, -z'
'x, -y, z-1/2'
'-x+1/2, -y+1/2, -z'
'x+1/2, -y+1/2, z-1/2'

loop_
_atom_site_type_symbol
_atom_site_label
_atom_site_fract_x
_atom_site_fract_y
_atom_site_fract_z
_atom_site_U_iso_or_equiv
_atom_site_adp_type
_atom_site_calc_flag
_atom_site_refinement_flags
_atom_site_occupancy
_atom_site_disorder_assembly
_atom_site_disorder_group
O O1 0.06908(8) 0.27695(17) 0.12769(5) 0.0196(2) Uani d . 1 . .
O O2 -0.12313(9) 0.44433(16) 0.07242(5) 0.0189(2) Uani d . 1 . .
O O3 -0.23908(8) 0.41893(16) -0.03110(5) 0.0192(2) Uani d . 1 . .
O O4 -0.13536(9) 0.27577(18) -0.16941(5) 0.0248(3) Uani d . 1 . .
O O5 0.01746(9) 0.14572(17) -0.13108(5) 0.0241(3) Uani d . 1 . .
O O6 0.28037(11) 0.2978(2) 0.13599(8) 0.0563(5) Uani d . 1 . .
O O7 0.23717(10) 0.01540(18) 0.13396(7) 0.0404(4) Uani d . 1 . .
N N1 -0.14821(10) 0.39809(17) 0.01833(6) 0.0135(3) Uani d . 1 . .
N N2 -0.04785(10) 0.21799(18) -0.12408(6) 0.0167(3) Uani d . 1 . .
N N3 0.21729(10) 0.17069(18) 0.11151(6) 0.0156(3) Uani d . 1 . .
N N4 0.00848(9) 0.28214(18) 0.20398(6) 0.0136(3) Uani d . 1 . .
H H4A 0.0147 0.2825 0.1696 0.016 Uiso calc R 1 . .
C C1 0.03700(11) 0.2720(2) 0.06954(7) 0.0135(3) Uani d . 1 . .
C C2 -0.06664(11) 0.3209(2) 0.01256(7) 0.0129(3) Uani d . 1 . .
C C3 -0.09268(11) 0.30461(19) -0.04961(7) 0.0133(3) Uani d . 1 . .
H H3A -0.1616 0.3403 -0.0859 0.016 Uiso calc R 1 . .
C C4 -0.01856(12) 0.2367(2) -0.05864(7) 0.0143(3) Uani d . 1 . .
C C5 0.08530(12) 0.1875(2) -0.00629(7) 0.0141(3) Uani d . 1 . .
H H5A 0.1364 0.1409 -0.0126 0.017 Uiso calc R 1 . .
C C6 0.10876(11) 0.2103(2) 0.05401(7) 0.0137(3) Uani d . 1 . .
C C7 0.01049(12) 0.4793(2) 0.22402(7) 0.0163(3) Uani d . 1 . .
H H7A -0.0450 0.5536 0.1862 0.020 Uiso calc R 1 . .
H H7B 0.0809 0.5363 0.2414 0.020 Uiso calc R 1 . .
C C8 0.10044(12) 0.1762(2) 0.25921(7) 0.0182(3) Uani d . 1 . .
H H8A 0.1687 0.2302 0.2707 0.022 Uiso calc R 1 . .
H H8B 0.0973 0.0438 0.2468 0.022 Uiso calc R 1 . .
C C9 -0.09404(11) 0.1889(2) 0.18263(7) 0.0149(3) Uani d . 1 . .
H H9A -0.0970 0.0621 0.1660 0.018 Uiso calc R 1 . .
H H9B -0.1552 0.2620 0.1474 0.018 Uiso calc R 1 . .

loop_
_atom_site_aniso_label
_atom_site_aniso_U_11
_atom_site_aniso_U_22
_atom_site_aniso_U_33
_atom_site_aniso_U_12
_atom_site_aniso_U_13
_atom_site_aniso_U_23
O1 0.0162(5) 0.0311(6) 0.0120(5) 0.0027(5) 0.0085(4) 0.0029(4)
O2 0.0207(5) 0.0237(6) 0.0143(5) 0.0014(4) 0.0113(5) -0.0021(4)
O3 0.0138(5) 0.0258(6) 0.0153(5) 0.0029(4) 0.0069(4) 0.0023(4)
O4 0.0198(6) 0.0389(7) 0.0128(5) -0.0009(5) 0.0078(5) 0.0008(5)
O5 0.0306(6) 0.0267(6) 0.0222(6) 0.0043(5) 0.0194(5) -0.0029(5)
O6 0.0256(7) 0.0389(9) 0.0517(9) -0.0181(6) -0.0076(7) 0.0214(7)
O7 0.0271(7) 0.0164(6) 0.0401(8) 0.0023(5) -0.0020(6) 0.0064(5)
N1 0.0144(6) 0.0126(6) 0.0138(6) -0.0010(5) 0.0083(5) 0.0008(4)
N2 0.0201(6) 0.0165(6) 0.0153(6) -0.0040(5) 0.0114(5) -0.0029(5)
N3 0.0138(6) 0.0181(6) 0.0164(6) 0.0000(5) 0.0096(5) 0.0013(5)
N4 0.0142(6) 0.0167(6) 0.0113(5) 0.0000(5) 0.0082(5) 0.0000(4)
C1 0.0150(7) 0.0125(7) 0.0137(6) -0.0023(5) 0.0087(6) 0.0003(5)
C2 0.0138(7) 0.0118(6) 0.0147(6) -0.0013(5) 0.0092(6) -0.0003(5)
C3 0.0140(6) 0.0108(6) 0.0137(6) -0.0028(5) 0.0073(6) -0.0002(5)
C4 0.0192(7) 0.0118(7) 0.0133(6) -0.0034(5) 0.0103(6) -0.0018(5)
C5 0.0168(7) 0.0105(7) 0.0182(7) -0.0008(5) 0.0120(6) -0.0006(5)
C6 0.0129(6) 0.0118(6) 0.0156(7) -0.0006(5) 0.0078(6) 0.0024(5)
C7 0.0199(7) 0.0155(7) 0.0142(7) -0.0031(6) 0.0102(6) -0.0015(5)
C8 0.0142(7) 0.0256(8) 0.0141(7) 0.0063(6) 0.0077(6) 0.0023(6)
C9 0.0137(6) 0.0167(7) 0.0127(6) -0.0030(5) 0.0067(6) -0.0027(5)

loop_
_atom_type_symbol
_atom_type_description
_atom_type_scat_dispersion_real
_atom_type_scat_dispersion_imag
_atom_type_scat_source
C C 0.0033 0.0016 'International Tables Vol C Tables 4.2.6.8 and 6.1.1.4'
H H 0.0000 0.0000 'International Tables Vol C Tables 4.2.6.8 and 6.1.1.4'
N N 0.0061 0.0033 'International Tables Vol C Tables 4.2.6.8 and 6.1.1.4'
O O 0.0106 0.0060 'International Tables Vol C Tables 4.2.6.8 and 6.1.1.4'

loop_
_geom_angle_atom_site_label_1
_geom_angle_atom_site_label_2
_geom_angle_atom_site_label_3
_geom_angle_site_symmetry_1
_geom_angle_site_symmetry_3
_geom_angle
_geom_angle_publ_flag
O3 N1 O2 . . 122.45(12) ?
O3 N1 C2 . . 118.70(12) ?
O2 N1 C2 . . 118.83(12) ?
O4 N2 O5 . . 123.34(12) ?
O4 N2 C4 . . 118.88(12) ?
O5 N2 C4 . . 117.78(12) ?
O7 N3 O6 . . 123.01(14) ?
O7 N3 C6 . . 118.46(12) ?
O6 N3 C6 . . 118.41(13) ?
C7 N4 C9 . . 110.72(11) ?
C7 N4 C8 . . 109.79(11) ?
C9 N4 C8 . . 109.80(12) ?
C7 N4 H4A . . 108.8 ?
C9 N4 H4A . . 108.8 ?
C8 N4 H4A . . 108.8 ?
O1 C1 C6 . . 119.29(13) ?
O1 C1 C2 . . 128.51(14) ?
C6 C1 C2 . . 112.20(12) ?
C3 C2 C1 . . 122.68(13) ?
C3 C2 N1 . . 116.72(12) ?
C1 C2 N1 . . 120.56(12) ?
C4 C3 C2 . . 119.91(13) ?
C4 C3 H3A . . 120.0 ?
C2 C3 H3A . . 120.0 ?
C3 C4 C5 . . 121.92(13) ?
C3 C4 N2 . . 119.08(13) ?
C5 C4 N2 . . 119.00(13) ?
C6 C5 C4 . . 116.45(13) ?
C6 C5 H5A . . 121.8 ?
C4 C5 H5A . . 121.8 ?
C5 C6 C1 . . 126.76(13) ?
C5 C6 N3 . . 119.86(13) ?
C1 C6 N3 . . 113.38(12) ?
N4 C7 C7 . 2 108.68(7) ?
N4 C7 H7A . . 110.0 ?
C7 C7 H7A 2 . 110.0 ?
N4 C7 H7B . . 110.0 ?
C7 C7 H7B 2 . 110.0 ?
H7A C7 H7B . . 108.3 ?
N4 C8 C9 . 2 108.41(11) ?
N4 C8 H8A . . 110.0 ?
C9 C8 H8A 2 . 110.0 ?
N4 C8 H8B . . 110.0 ?
C9 C8 H8B 2 . 110.0 ?
H8A C8 H8B . . 108.4 ?
N4 C9 C8 . 2 108.72(11) ?
N4 C9 H9A . . 109.9 ?
C8 C9 H9A 2 . 109.9 ?
N4 C9 H9B . . 109.9 ?
C8 C9 H9B 2 . 109.9 ?
H9A C9 H9B . . 108.3 ?

loop_
_geom_bond_atom_site_label_1
_geom_bond_atom_site_label_2
_geom_bond_site_symmetry_2
_geom_bond_distance
_geom_bond_publ_flag
O1 C1 . 1.2543(17) ?
O2 N1 . 1.2348(16) ?
O3 N1 . 1.2297(16) ?
O4 N2 . 1.2274(17) ?
O5 N2 . 1.2307(17) ?
O6 N3 . 1.2054(19) ?
O7 N3 . 1.2037(18) ?
N1 C2 . 1.4535(18) ?
N2 C4 . 1.4510(18) ?
N3 C6 . 1.4718(18) ?
N4 C7 . 1.4930(19) ?
N4 C9 . 1.4942(18) ?
N4 C8 . 1.4952(18) ?
N4 H4A . 0.9300 ?
C1 C6 . 1.440(2) ?
C1 C2 . 1.4409(19) ?
C2 C3 . 1.3876(19) ?
C3 C4 . 1.375(2) ?
C3 H3A . 0.9500 ?
C4 C5 . 1.405(2) ?
C5 C6 . 1.361(2) ?
C5 H5A . 0.9500 ?
C7 C7 2 1.528(3) ?
C7 H7A . 0.9900 ?
C7 H7B . 0.9900 ?
C8 C9 2 1.536(2) ?
C8 H8A . 0.9900 ?
C8 H8B . 0.9900 ?
C9 C8 2 1.536(2) ?
C9 H9A . 0.9900 ?
C9 H9B . 0.9900 ?

loop_
_geom_hbond_atom_site_label_D
_geom_hbond_atom_site_label_H
_geom_hbond_atom_site_label_A
_geom_hbond_site_symmetry_A
_geom_hbond_distance_DH
_geom_hbond_distance_HA
_geom_hbond_distance_DA
_geom_hbond_angle_DHA
N4 H4A O1 . 0.93 1.69 2.589(2) 161
N4 H4A O2 . 0.93 2.42 2.954(2) 117

loop_
_geom_torsion_atom_site_label_1
_geom_torsion_atom_site_label_2
_geom_torsion_atom_site_label_3
_geom_torsion_atom_site_label_4
_geom_torsion_site_symmetry_1
_geom_torsion_site_symmetry_2
_geom_torsion_site_symmetry_3
_geom_torsion_site_symmetry_4
_geom_torsion
_geom_torsion_publ_flag
O1 C1 C2 C3 . . . . -178.37(14) ?
C6 C1 C2 C3 . . . . 1.4(2) ?
O1 C1 C2 N1 . . . . 4.2(2) ?
C6 C1 C2 N1 . . . . -175.98(12) ?
O3 N1 C2 C3 . . . . 10.33(19) ?
O2 N1 C2 C3 . . . . -167.99(13) ?
O3 N1 C2 C1 . . . . -172.10(13) ?
O2 N1 C2 C1 . . . . 9.59(19) ?
C1 C2 C3 C4 . . . . 1.0(2) ?
N1 C2 C3 C4 . . . . 178.54(12) ?
C2 C3 C4 C5 . . . . -1.9(2) ?
C2 C3 C4 N2 . . . . 179.07(13) ?
O4 N2 C4 C3 . . . . 5.2(2) ?
O5 N2 C4 C3 . . . . -175.42(13) ?
O4 N2 C4 C5 . . . . -173.87(13) ?
O5 N2 C4 C5 . . . . 5.5(2) ?
C3 C4 C5 C6 . . . . 0.1(2) ?
N2 C4 C5 C6 . . . . 179.14(13) ?
C4 C5 C6 C1 . . . . 2.8(2) ?
C4 C5 C6 N3 . . . . -177.06(12) ?
O1 C1 C6 C5 . . . . 176.35(14) ?
C2 C1 C6 C5 . . . . -3.5(2) ?
O1 C1 C6 N3 . . . . -3.80(19) ?
C2 C1 C6 N3 . . . . 176.37(12) ?
O7 N3 C6 C5 . . . . -90.91(18) ?
O6 N3 C6 C5 . . . . 93.1(2) ?
O7 N3 C6 C1 . . . . 89.23(18) ?
O6 N3 C6 C1 . . . . -86.80(19) ?
C9 N4 C7 C7 . . . 2 55.03(18) ?
C8 N4 C7 C7 . . . 2 -66.36(18) ?
C7 N4 C8 C9 . . . 2 56.78(15) ?
C9 N4 C8 C9 . . . 2 -65.17(13) ?
C7 N4 C9 C8 . . . 2 -64.33(15) ?
C8 N4 C9 C8 . . . 2 57.06(14) ?
